data_4327215
loop_
_publ_author_name
'Gregory L. Smith'
'H\'el\`ene P. A. Mercier'
'Gary J. Schrobilgen'

_publ_section_title
;
 Synthesis of [F3S\\tbNXeF][AsF6] and Structural Study by Multi-NMR and
 Raman Spectroscopy, Electronic Structure Calculations, and X-ray
 Crystallography
;
_journal_name_full 'Inorganic Chemistry'
_journal_page_first 1369
_journal_page_last 1378
_journal_paper_doi 10.1021/ic061899+
_journal_volume 46
_journal_year 2007
_chemical_formula_sum 'As F10 N S Xe'
_chemical_formula_weight 442.29
_chemical_name_systematic
; 
 ? 
;
_space_group_IT_number 61
_symmetry_cell_setting orthorhombic
_symmetry_space_group_name_Hall '-P 2ac 2ab'
_symmetry_space_group_name_H-M 'P b c a'
_atom_sites_solution_hydrogens geom
_atom_sites_solution_primary direct
_atom_sites_solution_secondary difmap
_audit_creation_method SHELXL-97
_cell_angle_alpha 90.00
_cell_angle_beta 90.00
_cell_angle_gamma 90.00
_cell_formula_units_Z 8
_cell_length_a 8.7844(3)
_cell_length_b 12.3857(4)
_cell_length_c 16.2550(5)
_cell_measurement_temperature 100(2)
_cell_volume 1768.56(10)
_computing_structure_refinement 'SHELXL-97 (Sheldrick, 1997)'
_computing_structure_solution 'SHELXS-97 (Sheldrick, 1990)'
_diffrn_ambient_temperature 100(2)
_diffrn_measured_fraction_theta_full 0.998
_diffrn_measured_fraction_theta_max 0.998
_diffrn_radiation_monochromator graphite
_diffrn_radiation_source 'fine-focus sealed tube'
_diffrn_radiation_type MoK\a
_diffrn_radiation_wavelength 0.71073
_diffrn_reflns_av_R_equivalents 0.0735
_diffrn_reflns_av_sigmaI/netI 0.0345
_diffrn_reflns_limit_h_max 11
_diffrn_reflns_limit_h_min -12
_diffrn_reflns_limit_k_max 15
_diffrn_reflns_limit_k_min -17
_diffrn_reflns_limit_l_max 20
_diffrn_reflns_limit_l_min -23
_diffrn_reflns_number 34237
_diffrn_reflns_theta_full 30.51
_diffrn_reflns_theta_max 30.51
_diffrn_reflns_theta_min 2.51
_exptl_absorpt_coefficient_mu 7.973
_exptl_crystal_density_diffrn 3.322
_exptl_crystal_F_000 1600
_refine_diff_density_max 0.830
_refine_diff_density_min -1.892
_refine_diff_density_rms 0.202
_refine_ls_extinction_coef 0.00139(12)
_refine_ls_extinction_expression Fc^*^=kFc[1+0.001xFc^2^\l^3^/sin(2\q)]^-1/4^
_refine_ls_extinction_method SHELXL
_refine_ls_goodness_of_fit_ref 1.226
_refine_ls_hydrogen_treatment mixed
_refine_ls_matrix_type full
_refine_ls_number_parameters 128
_refine_ls_number_reflns 2700
_refine_ls_number_restraints 0
_refine_ls_restrained_S_all 1.226
_refine_ls_R_factor_all 0.0569
_refine_ls_R_factor_gt 0.0438
_refine_ls_shift/su_max 0.009
_refine_ls_shift/su_mean 0.001
_refine_ls_structure_factor_coef Fsqd
_refine_ls_weighting_details 'calc w=1/[\s^2^(Fo^2^)+(0.0011P)^2^+12.7797P] where P=(Fo^2^+2Fc^2^)/3'
_refine_ls_weighting_scheme calc
_refine_ls_wR_factor_gt 0.0655
_refine_ls_wR_factor_ref 0.0679
_reflns_number_gt 2320
_reflns_number_total 2700
_reflns_threshold_expression >2sigma(I)
_cod_data_source_file ic0618992Bsi20061003_094028.cif
_cod_data_source_block F3SNXeF+AsF6-
_cod_database_code 4327215

loop_
_symmetry_equiv_pos_as_xyz
'x, y, z'
'-x+1/2, -y, z+1/2'
'-x, y+1/2, -z+1/2'
'x+1/2, -y+1/2, -z'
'-x, -y, -z'
'x-1/2, y, -z-1/2'
'x, -y-1/2, z-1/2'
'-x-1/2, y-1/2, z'

loop_
_atom_site_label
_atom_site_type_symbol
_atom_site_fract_x
_atom_site_fract_y
_atom_site_fract_z
_atom_site_U_iso_or_equiv
_atom_site_adp_type
_atom_site_occupancy
_atom_site_symmetry_multiplicity
_atom_site_calc_flag
Xe1 Xe 0.05106(3) 0.32024(2) 0.290193(19) 0.01625(9) Uani 1 1 d
As2 As 0.22300(5) 0.09061(4) 0.13688(3) 0.01279(11) Uani 1 1 d
S3 S 0.21232(13) 0.15810(10) 0.43926(7) 0.0154(2) Uani 1 1 d
F4 F 0.2263(3) 0.0498(2) 0.39914(18) 0.0200(6) Uani 1 1 d
F3 F 0.1104(3) 0.1243(3) 0.50895(18) 0.0210(6) Uani 1 1 d
F10 F 0.4144(3) 0.0957(3) 0.1156(2) 0.0328(8) Uani 1 1 d
F2 F 0.3596(3) 0.1558(3) 0.48632(19) 0.0229(7) Uani 1 1 d
F1 F -0.0656(4) 0.3779(3) 0.1991(2) 0.0294(7) Uani 1 1 d
F9 F 0.2386(4) -0.0454(2) 0.1556(2) 0.0248(7) Uani 1 1 d
F8 F 0.2097(4) 0.2265(3) 0.1175(2) 0.0319(8) Uani 1 1 d
F7 F 0.0326(3) 0.0867(3) 0.1588(2) 0.0312(8) Uani 1 1 d
F6 F 0.2613(4) 0.1188(3) 0.23805(18) 0.0274(7) Uani 1 1 d
F5 F 0.1850(4) 0.0645(3) 0.03546(19) 0.0337(8) Uani 1 1 d
N1 N 0.1841(5) 0.2533(4) 0.3958(3) 0.0206(9) Uani 1 1 d

loop_
_atom_site_aniso_label
_atom_site_aniso_U_11
_atom_site_aniso_U_22
_atom_site_aniso_U_33
_atom_site_aniso_U_23
_atom_site_aniso_U_13
_atom_site_aniso_U_12
Xe1 0.01567(13) 0.01550(15) 0.01758(15) -0.00003(13) 0.00144(12) 0.00163(11)
As2 0.0152(2) 0.0116(2) 0.0116(2) 0.00016(18) 0.00206(18) 0.00021(17)
S3 0.0153(5) 0.0175(6) 0.0134(5) -0.0018(4) -0.0006(4) -0.0002(4)
F4 0.0263(15) 0.0173(14) 0.0163(14) -0.0016(12) 0.0001(12) 0.0002(12)
F3 0.0201(14) 0.0303(17) 0.0127(14) 0.0003(12) 0.0008(11) -0.0008(12)
F10 0.0199(15) 0.0335(19) 0.045(2) -0.0020(17) 0.0154(14) -0.0065(14)
F2 0.0154(13) 0.0300(17) 0.0233(16) -0.0017(13) -0.0065(12) -0.0009(12)
F1 0.0270(16) 0.0367(19) 0.0245(18) 0.0090(15) -0.0058(14) 0.0059(14)
F9 0.0275(16) 0.0164(14) 0.0304(18) 0.0053(13) 0.0059(13) 0.0007(12)
F8 0.055(2) 0.0131(15) 0.0279(18) 0.0016(13) 0.0044(16) 0.0046(15)
F7 0.0139(14) 0.040(2) 0.040(2) 0.0005(16) 0.0019(13) 0.0018(14)
F6 0.0346(17) 0.0365(18) 0.0113(14) -0.0046(13) -0.0038(13) 0.0079(14)
F5 0.051(2) 0.036(2) 0.0139(16) -0.0077(14) -0.0053(15) 0.0115(17)
N1 0.026(2) 0.018(2) 0.017(2) -0.0016(18) -0.0049(18) -0.0038(18)

loop_
_atom_type_symbol
_atom_type_description
_atom_type_scat_dispersion_real
_atom_type_scat_dispersion_imag
_atom_type_scat_source
N N 0.0061 0.0033 'International Tables Vol C Tables 4.2.6.8 and 6.1.1.4'
F F 0.0171 0.0103 'International Tables Vol C Tables 4.2.6.8 and 6.1.1.4'
S S 0.1246 0.1234 'International Tables Vol C Tables 4.2.6.8 and 6.1.1.4'
As As 0.0499 2.0058 'International Tables Vol C Tables 4.2.6.8 and 6.1.1.4'
Xe Xe -0.4205 1.9578 'International Tables Vol C Tables 4.2.6.8 and 6.1.1.4'

loop_
_geom_angle_atom_site_label_1
_geom_angle_atom_site_label_2
_geom_angle_atom_site_label_3
_geom_angle
F1 Xe1 N1 179.56(16)
F5 As2 F7 90.28(18)
F5 As2 F9 90.03(16)
F7 As2 F9 90.76(16)
F5 As2 F8 89.74(17)
F7 As2 F8 89.99(17)
F9 As2 F8 179.22(17)
F5 As2 F6 179.12(17)
F7 As2 F6 89.88(17)
F9 As2 F6 90.83(16)
F8 As2 F6 89.39(16)
F5 As2 F10 90.20(18)
F7 As2 F10 179.39(19)
F9 As2 F10 89.63(16)
F8 As2 F10 89.63(17)
F6 As2 F10 89.64(17)
N1 S3 F4 123.4(2)
N1 S3 F3 120.7(2)
F4 S3 F3 97.33(18)
N1 S3 F2 115.2(2)
F4 S3 F2 97.73(18)
F3 S3 F2 97.11(18)
S3 N1 Xe1 142.5(3)

loop_
_geom_bond_atom_site_label_1
_geom_bond_atom_site_label_2
_geom_bond_distance
Xe1 F1 1.938(3)
Xe1 N1 2.236(4)
As2 F5 1.713(3)
As2 F7 1.711(3)
As2 F9 1.717(3)
As2 F8 1.717(3)
As2 F6 1.715(3)
As2 F10 1.718(3)
S3 N1 1.397(5)
S3 F4 1.496(3)
S3 F3 1.503(3)
S3 F2 1.503(3)
